data_1521780
loop_
_publ_author_name
'Pushcharovskii, D.Yu.'
'Zubkova, N.V.'
'Arakcheeva, A.V.'
'Voloshin, A.V.'
'Lubman, G.U.'

_publ_section_title
;
 The discovery of iimorite, Y2 (Si O4) (C O3) in Russia: its crystal
 structure, composition and morphology
;
_journal_name_full Kristallografiya
_journal_page_first 458
_journal_page_last 464
_journal_volume 44
_journal_year 1999
_chemical_formula_sum 'C O7 Si Y2'
_chemical_name_systematic 'Y2 (Si O4) (C O3)'
_space_group_IT_number 2
_symmetry_space_group_name_Hall '-P 1'
_symmetry_space_group_name_H-M 'P -1'
_cell_angle_alpha 116.38
_cell_angle_beta 92.58
_cell_angle_gamma 95.35
_cell_formula_units_Z 2
_cell_length_a 6.574
_cell_length_b 6.649
_cell_length_c 6.465
_cell_volume 250.872
_citation_journal_id_ASTM KRISAJ
_cod_data_source_file Pushcharovskii_KRISAJ_1999_439.cif
_cod_data_source_block C1O7Si1Y2
_cod_original_cell_volume 250.8724
_cod_original_formula_sum 'C1 O7 Si1 Y2'
_cod_database_code 1521780

loop_
_symmetry_equiv_pos_as_xyz
x,y,z
-x,-y,-z

loop_
_atom_site_label
_atom_site_type_symbol
_atom_site_fract_x
_atom_site_fract_y
_atom_site_fract_z
_atom_site_occupancy
_atom_site_U_iso_or_equiv
O6 O-2 0.2498 0.4367 0.5209 1 0.0
Si1 Si+4 0.157 0.2417 0.2637 1 0.0
O5 O-2 0.0333 0.3423 0.1133 1 0.0
O1 O-2 -0.0169 0.0893 0.3326 1 0.0
O2 O-2 0.3308 0.0918 0.1268 1 0.0
O4 O-2 0.4044 0.1634 0.7336 1 0.0
O7 O-2 0.6465 0.3786 0.025 1 0.0
C1 C+4 0.5912 0.266 0.806 1 0.0
Y1 Y+3 0.086 0.2975 0.7492 1 0.0
Y2 Y+3 0.6675 0.1898 0.2575 1 0.0
O3 O-2 0.7165 0.2477 0.656 1 0.0
